data_7052414
loop_
_publ_author_name
'Ferrando-Miguel, German'
'Wu, Peng'
'Huffman, John C.'
'Caulton, Kenneth G.'

_publ_section_title
;
 New d4 dihydrides of Ru(iv) and Os(iv) with ?-donor ligands:
 M(H)2(chelate)(PiPr3)2 with chelate =ortho-XYC6H4 with X, Y = O, NR; R
 = H or CH3
;
_journal_issue 1
_journal_name_full 'New Journal of Chemistry'
_journal_page_first 193
_journal_paper_doi 10.1039/b411487f
_journal_volume 29
_journal_year 2005
_chemical_formula_sum 'C30 H54 O2 P2 Ru'
_chemical_formula_weight 609.775
_space_group_IT_number 2
_symmetry_cell_setting triclinic
_symmetry_space_group_name_Hall '-P 1'
_symmetry_space_group_name_H-M 'P -1'
_audit_creation_method 'minor manual editing of SDT2CIF v. 1.2 BETA  output'
_cell_angle_alpha 77.529(5)
_cell_angle_beta 89.453(5)
_cell_angle_gamma 76.548(5)
_cell_formula_units_Z 2
_cell_length_a 11.224(2)
_cell_length_b 11.907(2)
_cell_length_c 12.510(2)
_cell_measurement_reflns_used 952
_cell_measurement_temperature 153(2)
_cell_measurement_theta_max 23.26
_cell_measurement_theta_min 3.09
_cell_volume 1586.2(5)
_computing_cell_refinement 'SAINT (Bruker, 1999)'
_computing_data_collection 'SMART (Bruker, 1999)'
_computing_data_reduction 'SAINT (Bruker, 1999), XTEL (local package)'
_computing_molecular_graphics 'XTEL, local package'
_computing_publication_material 'XTEL, local package'
_computing_structure_refinement 'XTEL, local package'
_computing_structure_solution 'SHELXS-97 (Sheldrick, 1997)'
_diffrn_ambient_temperature 153(2)
_diffrn_detector 'CCD area detector'
_diffrn_detector_area_resol_mean 44.52
_diffrn_detector_type 'Bruker SMART 6000'
_diffrn_measured_fraction_theta_full 1
_diffrn_measured_fraction_theta_max 1
_diffrn_measurement_details '   0.30 degree frames measured for   5.15 seconds each'
_diffrn_measurement_device 'three-circle goniometer with fixed chi'
_diffrn_measurement_device_type 'Bruker Platform goniometer'
_diffrn_measurement_method '\w scans'
_diffrn_radiation_type 'Mo K\a'
_diffrn_radiation_wavelength 0.71073
_diffrn_reflns_av_R_equivalents 2810
_diffrn_reflns_limit_h_max 12
_diffrn_reflns_limit_h_min -12
_diffrn_reflns_limit_k_max 13
_diffrn_reflns_limit_k_min -13
_diffrn_reflns_limit_l_max 13
_diffrn_reflns_limit_l_min -13
_diffrn_reflns_number 3
_diffrn_reflns_theta_full 23.2683
_diffrn_reflns_theta_max 23.2683
_diffrn_reflns_theta_min 2.17107
_diffrn_standards_decay_% 0.0
_diffrn_standards_interval_time 208
_diffrn_standards_number 953
_exptl_absorpt_coefficient_mu 0.6186
_exptl_absorpt_correction_type none
_exptl_crystal_colour orange
_exptl_crystal_density_diffrn 1.277
_exptl_crystal_density_method 'not measured'
_exptl_crystal_description irregular
_exptl_crystal_F_000 648
_exptl_crystal_size_max .45
_exptl_crystal_size_mid .30
_exptl_crystal_size_min .25
_refine_diff_density_max 0.88
_refine_diff_density_min -0.99
_refine_ls_abs_structure_details none
_refine_ls_extinction_method none
_refine_ls_goodness_of_fit_ref 1.0330
_refine_ls_matrix_type full
_refine_ls_number_parameters 532
_refine_ls_number_reflns 2810
_refine_ls_R_factor_gt 0.0351
_refine_ls_shift/su_max 0.0044
_refine_ls_structure_factor_coef F
_refine_ls_weighting_details w^-1^=\s^2^(F)+(.00F)^2^
_refine_ls_weighting_scheme calc
_refine_ls_wR_factor_ref 0.0346
_reflns_number_gt 2810
_reflns_number_total 3450
_reflns_threshold_expression 'Fo^2^> 2.33\s(Fo^2^)'
_cod_data_source_file b411487f.txt
_cod_data_source_block MSC01012
_cod_original_cell_volume 1586.1(5)
_cod_original_formula_sum 'C30 H54 O2 P2 Ru1'
_cod_database_code 7052414

loop_
_symmetry_equiv_pos_as_xyz
x,y,z
-x,-y,-z

loop_
_atom_site_label
_atom_site_type_symbol
_atom_site_fract_x
_atom_site_fract_y
_atom_site_fract_z
_atom_site_U_iso_or_equiv
_atom_site_adp_type
_atom_site_occupancy
_atom_site_disorder_group
_atom_site_disorder_assembly
RU1 RU 0.24675(4) 0.77137(4) 0.90589(3) 0.01342(14) Uani 1 0 .
O2 O 0.1709(3) 0.6796(3) 1.0331(3) 0.0190(13) Uani 1 0 .
C3 C 0.2105(4) 0.6892(4) 1.1313(4) 0.0163(18) Uani 1 0 .
C4 C 0.1673(5) 0.6386(5) 1.2302(5) 0.024(2) Uani 1 0 .
C5 C 0.2154(5) 0.6507(5) 1.3272(5) 0.026(2) Uani 1 0 .
C6 C 0.3066(5) 0.7106(5) 1.3263(5) 0.025(2) Uani 1 0 .
C7 C 0.3495(5) 0.7620(5) 1.2304(5) 0.023(2) Uani 1 0 .
C8 C 0.3016(4) 0.7528(4) 1.1313(4) 0.0166(18) Uani 1 0 .
O9 O 0.3353(3) 0.8043(3) 1.0325(3) 0.0175(13) Uani 1 0 .
P10 P 0.40845(12) 0.80609(12) 0.80253(11) 0.0155(5) Uani 1 0 .
C11 C 0.5329(5) 0.6688(5) 0.8183(4) 0.0208(19) Uani 1 0 .
C12 C 0.5825(6) 0.6215(6) 0.9371(5) 0.029(2) Uani 1 0 .
C13 C 0.4936(5) 0.5734(5) 0.7717(5) 0.027(2) Uani 1 0 .
C14 C 0.3823(5) 0.8585(5) 0.6519(5) 0.023(2) Uani 1 0 .
C15 C 0.3114(5) 0.9881(5) 0.6180(5) 0.026(2) Uani 1 0 .
C16 C 0.4944(5) 0.8360(6) 0.5808(5) 0.030(2) Uani 1 0 .
C17 C 0.4839(5) 0.9073(5) 0.8565(5) 0.023(2) Uani 1 0 .
C18 C 0.5950(7) 0.9361(7) 0.7947(7) 0.037(3) Uani 1 0 .
C19 C 0.3975(5) 1.0220(5) 0.8696(5) 0.025(2) Uani 1 0 .
P20 P 0.07201(11) 0.78512(11) 0.80637(10) 0.0150(5) Uani 1 0 .
C21 C 0.0765(5) 0.8077(5) 0.6551(4) 0.022(2) Uani 1 0 .
C22 C 0.1432(5) 0.6964(5) 0.6177(5) 0.027(2) Uani 1 0 .
C23 C -0.0456(5) 0.8637(6) 0.5889(5) 0.030(2) Uani 1 0 .
C24 C 0.0066(5) 0.6559(4) 0.8605(4) 0.020(2) Uani 1 0 .
C25 C 0.0956(5) 0.5363(5) 0.8679(5) 0.023(2) Uani 1 0 .
C26 C -0.1144(6) 0.6563(6) 0.8065(6) 0.031(3) Uani 1 0 .
C27 C -0.0507(5) 0.9125(5) 0.8265(4) 0.020(2) Uani 1 0 .
C28 C -0.0855(6) 0.9016(6) 0.9455(5) 0.027(2) Uani 1 0 .
C29 C -0.0171(5) 1.0310(5) 0.7820(5) 0.026(2) Uani 1 0 .
C30 C 0.2875(9) 0.3255(7) 0.7362(8) 0.065(4) Uani 1 0 .
C31 C 0.1786(9) 0.2949(7) 0.7219(8) 0.059(4) Uani 1 0 .
C32 C 0.1280(7) 0.3170(7) 0.6193(8) 0.052(4) Uani 1 0 .
C33 C 0.1876(7) 0.3660(7) 0.5342(7) 0.054(3) Uani 1 0 .
C34 C 0.2960(7) 0.3937(6) 0.5504(8) 0.055(3) Uani 1 0 .
C35 C 0.3455(7) 0.3732(7) 0.6512(9) 0.055(4) Uani 1 0 .
H1 H 0.225(4) 0.899(4) 0.834(4) 0.027(14) Uiso 1 0 .
H2 H 0.259(5) 0.687(5) 0.843(5) 0.06(2) Uiso 1 0 .
H3 H 0.109(4) 0.600(4) 1.235(3) 0.003(12) Uiso 1 0 .
H4 H 0.186(4) 0.625(4) 1.378(4) 0.004(14) Uiso 1 0 .
H5 H 0.337(4) 0.717(4) 1.384(4) 0.003(13) Uiso 1 0 .
H6 H 0.408(4) 0.804(4) 1.221(4) 0.014(14) Uiso 1 0 .
H7 H 0.590(5) 0.686(5) 0.774(4) 0.025(16) Uiso 1 0 .
H8 H 0.527(5) 0.611(5) 0.973(4) 0.029(18) Uiso 1 0 .
H9 H 0.625(5) 0.678(5) 0.964(5) 0.050(19) Uiso 1 0 .
H10 H 0.644(6) 0.540(6) 0.936(5) 0.06(2) Uiso 1 0 .
H11 H 0.563(6) 0.506(6) 0.762(5) 0.053(19) Uiso 1 0 .
H12 H 0.466(5) 0.593(5) 0.691(5) 0.043(17) Uiso 1 0 .
H13 H 0.443(5) 0.539(5) 0.818(5) 0.032(16) Uiso 1 0 .
H14 H 0.342(4) 0.807(4) 0.637(4) 0.013(14) Uiso 1 0 .
H15 H 0.359(4) 1.040(4) 0.627(4) 0.024(15) Uiso 1 0 .
H16 H 0.238(4) 1.010(4) 0.666(4) 0.024(14) Uiso 1 0 .
H17 H 0.282(4) 1.007(4) 0.549(4) 0.020(14) Uiso 1 0 .
H18 H 0.475(4) 0.857(4) 0.502(5) 0.029(15) Uiso 1 0 .
H19 H 0.536(5) 0.751(5) 0.595(5) 0.039(18) Uiso 1 0 .
H20 H 0.550(4) 0.884(4) 0.590(4) 0.016(13) Uiso 1 0 .
H21 H 0.517(4) 0.865(4) 0.928(4) 0.032(16) Uiso 1 0 .
H22 H 0.579(5) 1.002(5) 0.725(5) 0.049(19) Uiso 1 0 .
H23 H 0.630(5) 0.892(5) 0.788(5) 0.02(2) Uiso 1 0 .
H24 H 0.643(5) 0.971(5) 0.852(4) 0.037(16) Uiso 1 0 .
H25 H 0.434(5) 1.065(5) 0.902(5) 0.041(19) Uiso 1 0 .
H26 H 0.331(4) 1.007(4) 0.915(4) 0.007(12) Uiso 1 0 .
H27 H 0.358(5) 1.079(5) 0.807(5) 0.047(19) Uiso 1 0 .
H28 H 0.118(4) 0.863(4) 0.639(4) 0.004(12) Uiso 1 0 .
H29 H 0.100(4) 0.639(4) 0.614(4) 0.026(15) Uiso 1 0 .
H30 H 0.220(4) 0.650(4) 0.661(4) 0.014(13) Uiso 1 0 .
H31 H 0.164(4) 0.712(4) 0.537(4) 0.021(13) Uiso 1 0 .
H32 H -0.029(5) 0.869(5) 0.505(5) 0.043(17) Uiso 1 0 .
H33 H -0.084(5) 0.942(5) 0.606(4) 0.032(16) Uiso 1 0 .
H34 H -0.102(4) 0.812(4) 0.602(3) 0.005(11) Uiso 1 0 .
H35 H -0.008(4) 0.665(3) 0.929(4) -0.002(11) Uiso 1 0 .
H36 H 0.066(5) 0.480(5) 0.906(5) 0.034(17) Uiso 1 0 .
H37 H 0.167(5) 0.526(4) 0.907(4) 0.026(15) Uiso 1 0 .
H38 H 0.125(6) 0.510(6) 0.785(6) 0.08(2) Uiso 1 0 .
H39 H -0.105(5) 0.636(5) 0.729(5) 0.042(17) Uiso 1 0 .
H40 H -0.160(5) 0.714(5) 0.804(5) 0.03(2) Uiso 1 0 .
H41 H -0.146(5) 0.593(5) 0.849(5) 0.045(18) Uiso 1 0 .
H42 H -0.113(4) 0.918(4) 0.791(4) 0.006(13) Uiso 1 0 .
H43 H -0.016(5) 0.893(4) 0.998(4) 0.027(15) Uiso 1 0 .
H44 H -0.127(5) 0.852(5) 0.977(4) 0.023(16) Uiso 1 0 .
H45 H -0.149(4) 0.980(4) 0.956(4) 0.019(13) Uiso 1 0 .
H46 H -0.091(5) 1.103(5) 0.785(4) 0.033(15) Uiso 1 0 .
H47 H 0.004(5) 1.038(5) 0.714(5) 0.037(18) Uiso 1 0 .
H48 H 0.042(4) 1.049(4) 0.828(4) 0.024(15) Uiso 1 0 .
H49 H 0.302(5) 0.299(5) 0.794(4) 0.009(17) Uiso 1 0 .
H50 H 0.137(4) 0.277(4) 0.761(4) -0.006(14) Uiso 1 0 .
H51 H 0.060(6) 0.297(6) 0.608(6) 0.06(3) Uiso 1 0 .
H52 H 0.158(5) 0.383(5) 0.477(5) 0.03(2) Uiso 1 0 .
H53 H 0.335(5) 0.424(5) 0.494(5) 0.036(19) Uiso 1 0 .
H54 H 0.414(6) 0.390(5) 0.665(5) 0.05(2) Uiso 1 0 .

loop_
_atom_site_aniso_label
_atom_site_aniso_U_11
_atom_site_aniso_U_22
_atom_site_aniso_U_33
_atom_site_aniso_U_12
_atom_site_aniso_U_13
_atom_site_aniso_U_23
RU1 0.0113(6) 0.0147(8) 0.0138(9) -0.00293(16) 0.00155(16) -0.00251(17)
O2 0.020(2) 0.021(2) 0.018(2) -0.0088(16) -0.0003(16) -0.0050(16)
C3 0.018(3) 0.014(3) 0.016(3) 0.000(2) 0.005(2) -0.005(2)
C4 0.019(3) 0.026(4) 0.029(4) -0.007(3) 0.005(3) -0.009(3)
C5 0.036(4) 0.029(4) 0.014(3) -0.008(3) 0.013(3) -0.006(3)
C6 0.030(4) 0.026(3) 0.018(3) -0.003(3) -0.004(3) -0.008(3)
C7 0.015(3) 0.021(3) 0.034(4) -0.002(3) 0.000(3) -0.010(3)
C8 0.018(3) 0.013(3) 0.016(3) 0.001(2) 0.001(2) -0.003(2)
O9 0.016(2) 0.022(2) 0.015(2) -0.0082(16) -0.0001(15) -0.0018(16)
P10 0.0127(9) 0.0136(10) 0.0183(13) -0.0025(6) 0.0029(6) -0.0006(6)
C11 0.018(3) 0.016(3) 0.024(3) -0.004(2) 0.010(3) 0.002(2)
C12 0.019(4) 0.026(4) 0.034(4) -0.002(3) 0.001(3) 0.005(3)
C13 0.027(4) 0.020(3) 0.034(4) -0.005(3) 0.011(3) -0.006(3)
C14 0.022(3) 0.024(3) 0.024(4) -0.008(3) 0.005(2) -0.002(3)
C15 0.023(3) 0.028(4) 0.022(4) -0.005(3) -0.001(3) 0.004(3)
C16 0.030(4) 0.036(4) 0.022(4) -0.007(3) 0.014(3) -0.003(3)
C17 0.022(3) 0.020(3) 0.027(4) -0.006(2) -0.008(2) -0.004(2)
C18 0.025(4) 0.020(4) 0.069(7) -0.006(3) 0.009(4) -0.011(4)
C19 0.024(3) 0.022(3) 0.029(4) -0.009(3) 0.001(3) -0.005(3)
P20 0.0124(9) 0.0162(11) 0.0167(12) -0.0024(6) 0.0017(6) -0.0052(6)
C21 0.022(3) 0.020(3) 0.024(4) -0.007(3) -0.002(3) -0.003(3)
C22 0.029(4) 0.031(4) 0.022(4) -0.005(3) 0.004(3) -0.013(3)
C23 0.026(4) 0.035(4) 0.028(4) -0.008(3) -0.004(3) -0.005(3)
C24 0.022(3) 0.023(3) 0.018(3) -0.009(2) 0.007(2) -0.004(2)
C25 0.022(3) 0.019(3) 0.027(4) -0.009(3) 0.000(3) -0.001(3)
C26 0.026(4) 0.022(4) 0.048(5) -0.008(3) -0.002(3) -0.008(3)
C27 0.010(3) 0.025(3) 0.026(4) -0.002(2) -0.004(2) -0.009(3)
C28 0.024(4) 0.031(4) 0.030(4) -0.007(3) 0.010(3) -0.015(3)
C29 0.025(4) 0.019(3) 0.033(4) 0.001(3) -0.002(3) -0.009(3)
C30 0.090(9) 0.037(5) 0.051(7) 0.027(5) -0.037(6) -0.020(5)
C31 0.071(7) 0.035(5) 0.067(8) -0.002(4) 0.036(6) -0.018(4)
C32 0.035(5) 0.045(5) 0.080(8) -0.004(4) 0.003(4) -0.031(4)
C33 0.059(6) 0.052(5) 0.048(6) 0.003(4) -0.016(5) -0.023(4)
C34 0.045(5) 0.040(5) 0.071(7) 0.003(4) 0.019(5) -0.013(4)
C35 0.032(5) 0.033(5) 0.095(10) 0.007(3) -0.015(5) -0.021(5)

loop_
_atom_type_symbol
_atom_type_description
_atom_type_scat_dispersion_real
_atom_type_scat_dispersion_imag
_atom_type_scat_source
RU Ru -1.42 0.836 'International Tables Vol. IV (1974) Table 2.2B'
P P 0.09 0.095 'International Tables Vol. IV (1974) Table 2.2B'
O O 0.008 0.006 'International Tables Vol. IV (1974) Table 2.2B'
C C 0.002 0.002 'International Tables Vol. IV (1974) Table 2.2B'
H H 0 0 'International Tables Vol. IV (1974) Table 2.2B'

loop_
_geom_angle_atom_site_label_1
_geom_angle_atom_site_label_2
_geom_angle_atom_site_label_3
_geom_angle
_geom_angle_site_symmetry_1
_geom_angle_site_symmetry_2
_geom_angle_site_symmetry_3
_geom_angle_publ_flag
P10 RU1 P20 114.39(5) . . . no
P10 RU1 O2 152.75(10) . . . no
P10 RU1 O9 87.22(10) . . . no
P10 RU1 H1 66.0(17) . . . no
P10 RU1 H2 79(2) . . . no
P20 RU1 O2 86.21(10) . . . no
P20 RU1 O9 151.58(10) . . . no
P20 RU1 H1 78.2(16) . . . no
P20 RU1 H2 66(2) . . . no
O2 RU1 O9 80.51(13) . . . no
O2 RU1 H1 139.1(17) . . . no
O2 RU1 H2 95(2) . . . no
O9 RU1 H1 95.7(17) . . . no
O9 RU1 H2 139(2) . . . no
H1 RU1 H2 112(3) . . . no
RU1 P10 C11 110.79(18) . . . no
RU1 P10 C14 118.59(18) . . . no
RU1 P10 C17 110.36(18) . . . no
C11 P10 C14 103.8(3) . . . no
C11 P10 C17 102.7(2) . . . no
C14 P10 C17 109.4(3) . . . no
RU1 P20 C21 119.26(18) . . . no
RU1 P20 C24 110.05(17) . . . no
RU1 P20 C27 110.76(17) . . . no
C21 P20 C24 109.0(3) . . . no
C21 P20 C27 103.2(2) . . . no
C24 P20 C27 103.3(2) . . . no
RU1 O2 C3 112.9(3) . . . no
RU1 O9 C8 112.9(3) . . . no
O2 C3 C4 123.4(4) . . . no
O2 C3 C8 116.9(4) . . . no
C4 C3 C8 119.6(5) . . . no
C3 C4 C5 119.4(5) . . . no
C3 C4 H3 123(3) . . . no
C5 C4 H3 117(3) . . . no
C4 C5 C6 120.5(6) . . . no
C4 C5 H4 115(4) . . . no
C6 C5 H4 124(4) . . . no
C5 C6 C7 121.2(5) . . . no
C5 C6 H5 121(3) . . . no
C7 C6 H5 117(3) . . . no
C6 C7 C8 119.6(5) . . . no
C6 C7 H6 128(3) . . . no
C8 C7 H6 112(3) . . . no
O9 C8 C3 116.6(4) . . . no
O9 C8 C7 123.7(4) . . . no
C3 C8 C7 119.7(5) . . . no
P10 C11 C12 112.0(4) . . . no
P10 C11 C13 112.1(4) . . . no
P10 C11 H7 107(3) . . . no
C12 C11 C13 111.7(5) . . . no
C12 C11 H7 112(3) . . . no
C13 C11 H7 102(4) . . . no
C11 C12 H8 107(4) . . . no
C11 C12 H9 112(3) . . . no
C11 C12 H10 104(3) . . . no
H8 C12 H9 111(5) . . . no
H8 C12 H10 110(5) . . . no
H9 C12 H10 112(4) . . . no
C11 C13 H11 115(3) . . . no
C11 C13 H12 118(3) . . . no
C11 C13 H13 110(3) . . . no
H11 C13 H12 92(4) . . . no
H11 C13 H13 105(5) . . . no
H12 C13 H13 114(5) . . . no
P10 C14 C15 112.9(4) . . . no
P10 C14 C16 117.3(4) . . . no
P10 C14 H14 101(3) . . . no
C15 C14 C16 110.0(5) . . . no
C15 C14 H14 114(3) . . . no
C16 C14 H14 101(3) . . . no
C14 C15 H15 112(3) . . . no
C14 C15 H16 114(3) . . . no
C14 C15 H17 113(3) . . . no
H15 C15 H16 102(4) . . . no
H15 C15 H17 109(4) . . . no
H16 C15 H17 107(4) . . . no
C14 C16 H18 115(3) . . . no
C14 C16 H19 112(3) . . . no
C14 C16 H20 111(3) . . . no
H18 C16 H19 104(4) . . . no
H18 C16 H20 104(4) . . . no
H19 C16 H20 112(4) . . . no
P10 C17 C18 115.3(4) . . . no
P10 C17 C19 114.4(4) . . . no
P10 C17 H21 105(3) . . . no
C18 C17 C19 109.0(5) . . . no
C18 C17 H21 105(3) . . . no
C19 C17 H21 107(3) . . . no
C17 C18 H22 118(3) . . . no
C17 C18 H23 112(6) . . . no
C17 C18 H24 104(3) . . . no
H22 C18 H23 112(7) . . . no
H22 C18 H24 104(4) . . . no
H23 C18 H24 106(7) . . . no
C17 C19 H25 112(4) . . . no
C17 C19 H26 111(3) . . . no
C17 C19 H27 120(4) . . . no
H25 C19 H26 105(5) . . . no
H25 C19 H27 102(5) . . . no
H26 C19 H27 104(4) . . . no
P20 C21 C22 112.8(4) . . . no
P20 C21 C23 117.2(4) . . . no
P20 C21 H28 102(3) . . . no
C22 C21 C23 110.2(5) . . . no
C22 C21 H28 110(3) . . . no
C23 C21 H28 103(3) . . . no
C21 C22 H29 118(3) . . . no
C21 C22 H30 116(3) . . . no
C21 C22 H31 114(3) . . . no
H29 C22 H30 103(4) . . . no
H29 C22 H31 96(4) . . . no
H30 C22 H31 107(4) . . . no
C21 C23 H32 108(3) . . . no
C21 C23 H33 110(3) . . . no
C21 C23 H34 112(3) . . . no
H32 C23 H33 113(4) . . . no
H32 C23 H34 102(4) . . . no
H33 C23 H34 110(4) . . . no
P20 C24 C25 114.6(4) . . . no
P20 C24 C26 116.1(4) . . . no
P20 C24 H35 100(3) . . . no
C25 C24 C26 109.6(5) . . . no
C25 C24 H35 108(3) . . . no
C26 C24 H35 108(3) . . . no
C24 C25 H36 111(4) . . . no
C24 C25 H37 115(3) . . . no
C24 C25 H38 117(3) . . . no
H36 C25 H37 101(5) . . . no
H36 C25 H38 107(5) . . . no
H37 C25 H38 105(4) . . . no
C24 C26 H39 113(3) . . . no
C24 C26 H40 110(5) . . . no
C24 C26 H41 109(4) . . . no
H39 C26 H40 111(6) . . . no
H39 C26 H41 103(4) . . . no
H40 C26 H41 109(6) . . . no
P20 C27 C28 112.5(4) . . . no
P20 C27 C29 112.0(4) . . . no
P20 C27 H42 111(3) . . . no
C28 C27 C29 110.6(5) . . . no
C28 C27 H42 107(3) . . . no
C29 C27 H42 103(3) . . . no
C27 C28 H43 115(3) . . . no
C27 C28 H44 123(4) . . . no
C27 C28 H45 111(3) . . . no
H43 C28 H44 106(4) . . . no
H43 C28 H45 103(4) . . . no
H44 C28 H45 97(4) . . . no
C27 C29 H46 112(3) . . . no
C27 C29 H47 112(4) . . . no
C27 C29 H48 114(3) . . . no
H46 C29 H47 108(5) . . . no
H46 C29 H48 98(4) . . . no
H47 C29 H48 112(5) . . . no
C31 C30 C35 121.4(8) . . . no
C31 C30 H49 101(5) . . . no
C35 C30 H49 137(5) . . . no
C30 C31 C32 119.0(8) . . . no
C30 C31 H50 130(4) . . . no
C32 C31 H50 110(4) . . . no
C31 C32 C33 118.7(8) . . . no
C31 C32 H51 121(5) . . . no
C33 C32 H51 121(5) . . . no
C32 C33 C34 121.1(8) . . . no
C32 C33 H52 120(5) . . . no
C34 C33 H52 119(5) . . . no
C33 C34 C35 120.4(8) . . . no
C33 C34 H53 120(4) . . . no
C35 C34 H53 119(4) . . . no
C30 C35 C34 119.3(8) . . . no
C30 C35 H54 117(4) . . . no
C34 C35 H54 123(5) . . . no

loop_
_geom_bond_atom_site_label_1
_geom_bond_atom_site_label_2
_geom_bond_distance
_geom_bond_site_symmetry_1
_geom_bond_site_symmetry_2
_geom_bond_publ_flag
RU1 P10 2.2833(15) . . no
RU1 P20 2.2876(14) . . no
RU1 O2 2.027(3) . . no
RU1 O9 2.031(3) . . no
RU1 H1 1.56(5) . . no
RU1 H2 1.39(6) . . no
P10 C11 1.862(5) . . no
P10 C14 1.856(6) . . no
P10 C17 1.861(5) . . no
P20 C21 1.855(6) . . no
P20 C24 1.853(5) . . no
P20 C27 1.856(5) . . no
O2 C3 1.348(6) . . no
O9 C8 1.350(6) . . no
C3 C4 1.389(7) . . no
C3 C8 1.406(6) . . no
C4 C5 1.382(8) . . no
C4 H3 0.88(4) . . no
C5 C6 1.376(8) . . no
C5 H4 0.76(5) . . no
C6 C7 1.362(8) . . no
C6 H5 0.83(4) . . no
C7 C8 1.392(7) . . no
C7 H6 0.91(5) . . no
C11 C12 1.531(8) . . no
C11 C13 1.532(8) . . no
C11 H7 0.88(5) . . no
C12 H8 0.79(5) . . no
C12 H9 1.03(6) . . no
C12 H10 1.05(6) . . no
C13 H11 1.01(6) . . no
C13 H12 1.02(6) . . no
C13 H13 0.91(5) . . no
C14 C15 1.533(8) . . no
C14 C16 1.540(7) . . no
C14 H14 0.89(5) . . no
C15 H15 0.93(5) . . no
C15 H16 1.03(5) . . no
C15 H17 0.88(5) . . no
C16 H18 0.97(5) . . no
C16 H19 0.99(6) . . no
C16 H20 0.96(5) . . no
C17 C18 1.529(9) . . no
C17 C19 1.520(7) . . no
C17 H21 0.95(5) . . no
C18 H22 1.03(6) . . no
C18 H23 0.60(5) . . no
C18 H24 1.11(5) . . no
C19 H25 0.89(6) . . no
C19 H26 0.96(4) . . no
C19 H27 0.96(6) . . no
C21 C22 1.528(8) . . no
C21 C23 1.539(7) . . no
C21 H28 0.87(4) . . no
C22 H29 0.94(5) . . no
C22 H30 1.00(5) . . no
C22 H31 1.02(5) . . no
C23 H32 1.05(6) . . no
C23 H33 0.99(5) . . no
C23 H34 0.97(4) . . no
C24 C25 1.522(7) . . no
C24 C26 1.521(8) . . no
C24 H35 0.90(4) . . no
C25 H36 0.86(5) . . no
C25 H37 0.91(5) . . no
C25 H38 1.17(7) . . no
C26 H39 1.05(6) . . no
C26 H40 0.75(6) . . no
C26 H41 0.96(6) . . no
C27 C28 1.522(8) . . no
C27 C29 1.533(8) . . no
C27 H42 0.82(4) . . no
C28 H43 1.00(5) . . no
C28 H44 0.86(5) . . no
C28 H45 1.07(5) . . no
C29 H46 1.05(6) . . no
C29 H47 0.88(6) . . no
C29 H48 0.98(5) . . no
C30 C31 1.379(12) . . no
C30 C35 1.332(12) . . no
C30 H49 0.73(5) . . no
C31 C32 1.356(11) . . no
C31 H50 0.71(4) . . no
C32 C33 1.349(11) . . no
C32 H51 0.87(7) . . no
C33 C34 1.360(10) . . no
C33 H52 0.76(6) . . no
C34 C35 1.332(11) . . no
C34 H53 0.88(6) . . no
C35 H54 0.86(6) . . no
